data_4342300
loop_
_publ_author_name
'Huang, Kexuan'
'Martin, Caleb D.'

_publ_section_title
;
 Ring expansion reactions of pentaphenylborole with dipolar molecules as a
 route to seven-membered boron heterocycles.
;
_journal_issue 4
_journal_name_full 'Inorganic chemistry'
_journal_page_first 1869
_journal_page_last 1875
_journal_paper_doi 10.1021/ic502784d
_journal_volume 54
_journal_year 2015
_chemical_formula_sum 'C82 H70 N2 O'
_chemical_formula_weight 1099.40
_chemical_name_systematic
;
 ?
;
_space_group_crystal_system triclinic
_space_group_IT_number 2
_space_group_name_Hall '-P 1'
_space_group_name_H-M_alt 'P -1'
_symmetry_space_group_name_Hall '-P 1'
_symmetry_space_group_name_H-M 'P -1'
_atom_sites_solution_hydrogens geom
_audit_creation_method SHELXL-2013
_cell_angle_alpha 64.008(2)
_cell_angle_beta 82.155(2)
_cell_angle_gamma 77.067(2)
_cell_formula_units_Z 1
_cell_length_a 10.0622(5)
_cell_length_b 12.3656(7)
_cell_length_c 14.0800(8)
_cell_measurement_temperature 150(2)
_cell_measurement_theta_max 27.077
_cell_measurement_theta_min 2.52
_cell_volume 1533.29(15)
_computing_cell_refinement 'Bruker SAINT'
_computing_data_collection 'Bruker APEX2'
_computing_data_reduction 'Bruker SAINT'
_computing_molecular_graphics 'Bruker SHELXTL'
_computing_publication_material 'Bruker SHELXTL'
_computing_structure_refinement 'SHELXL-2013 (Sheldrick, 2013)'
_computing_structure_solution 'SHELXS-97 (Sheldrick 2008)'
_diffrn_ambient_temperature 150(2)
_diffrn_measured_fraction_theta_full 0.999
_diffrn_measured_fraction_theta_max 0.993
_diffrn_radiation_type MoK\a
_diffrn_radiation_wavelength 0.71073
_diffrn_reflns_av_R_equivalents 0.0556
_diffrn_reflns_av_unetI/netI 0.0417
_diffrn_reflns_Laue_measured_fraction_full 0.999
_diffrn_reflns_Laue_measured_fraction_max 0.993
_diffrn_reflns_limit_h_max 12
_diffrn_reflns_limit_h_min -12
_diffrn_reflns_limit_k_max 15
_diffrn_reflns_limit_k_min -15
_diffrn_reflns_limit_l_max 18
_diffrn_reflns_limit_l_min -18
_diffrn_reflns_number 40035
_diffrn_reflns_point_group_measured_fraction_full 0.999
_diffrn_reflns_point_group_measured_fraction_max 0.993
_diffrn_reflns_theta_full 25.242
_diffrn_reflns_theta_max 27.196
_diffrn_reflns_theta_min 2.477
_exptl_absorpt_coefficient_mu 0.069
_exptl_absorpt_correction_T_max 0.991
_exptl_absorpt_correction_T_min 0.989
_exptl_absorpt_correction_type multi-scan
_exptl_absorpt_process_details SADABs
_exptl_crystal_colour red
_exptl_crystal_density_diffrn 1.191
_exptl_crystal_description block
_exptl_crystal_F_000 584
_exptl_crystal_size_max 0.470
_exptl_crystal_size_mid 0.129
_exptl_crystal_size_min 0.127
_refine_diff_density_max 0.421
_refine_diff_density_min -0.315
_refine_diff_density_rms 0.050
_refine_ls_extinction_method none
_refine_ls_goodness_of_fit_ref 1.031
_refine_ls_hydrogen_treatment constr
_refine_ls_matrix_type full
_refine_ls_number_parameters 395
_refine_ls_number_reflns 6775
_refine_ls_number_restraints 0
_refine_ls_restrained_S_all 1.031
_refine_ls_R_factor_all 0.0835
_refine_ls_R_factor_gt 0.0543
_refine_ls_shift/su_max 0.000
_refine_ls_shift/su_mean 0.000
_refine_ls_structure_factor_coef Fsqd
_refine_ls_weighting_details 'w=1/[\s^2^(Fo^2^)+(0.0729P)^2^+0.6826P] where P=(Fo^2^+2Fc^2^)/3'
_refine_ls_weighting_scheme calc
_refine_ls_wR_factor_gt 0.1342
_refine_ls_wR_factor_ref 0.1527
_reflns_Friedel_coverage 0.000
_reflns_number_gt 4893
_reflns_number_total 6775
_reflns_threshold_expression 'I > 2\s(I)'
_cod_data_source_file ic502784d_si_002.cif
_cod_data_source_block cdm15
_cod_depositor_comments 'Adding full bibliography for 4342296--4342300.cif.'
_cod_database_code 4342300
_shelx_space_group_comment
;
The symmetry employed for this shelxl refinement is uniquely defined
by the following loop, which should always be used as a source of
symmetry information in preference to the above space-group names.
They are only intended as comments.
;
_shelx_estimated_absorpt_t_min 0.968
_shelx_estimated_absorpt_t_max 0.991
_shelxl_version_number 2013-4

loop_
_space_group_symop_operation_xyz
'x, y, z'
'-x, -y, -z'

loop_
_atom_site_label
_atom_site_type_symbol
_atom_site_fract_x
_atom_site_fract_y
_atom_site_fract_z
_atom_site_U_iso_or_equiv
_atom_site_adp_type
_atom_site_occupancy
_atom_site_site_symmetry_order
_atom_site_calc_flag
_atom_site_refinement_flags_posn
_atom_site_refinement_flags_adp
_atom_site_refinement_flags_occupancy
_atom_site_disorder_assembly
_atom_site_disorder_group
C102 C 0.2023(3) 0.0525(3) 0.3879(3) 0.0809(10) Uani 1 1 d . . . . .
C1 C 0.26360(16) 0.11364(15) 0.91562(14) 0.0231(4) Uani 1 1 d . . . . .
C2 C 0.29621(16) 0.09321(15) 0.81656(14) 0.0248(4) Uani 1 1 d . . . . .
C3 C 0.29097(16) 0.20475(15) 0.73398(13) 0.0237(4) Uani 1 1 d . . . . .
C4 C 0.25758(15) 0.30305(15) 0.77278(13) 0.0229(3) Uani 1 1 d . . . . .
C5 C 0.24428(16) 0.25016(14) 0.87922(13) 0.0232(4) Uani 1 1 d . . . . .
C11 C 0.24492(16) -0.08043(14) 1.08015(13) 0.0237(4) Uani 1 1 d . . . . .
C12 C 0.16753(17) -0.14282(15) 1.03767(14) 0.0276(4) Uani 1 1 d . . . . .
H12A H 0.2135 -0.1438 0.9712 0.033 Uiso 1 1 calc R U . . .
H12B H 0.0732 -0.0964 1.0222 0.033 Uiso 1 1 calc R U . . .
C13 C 0.17197(19) -0.08275(16) 1.18433(15) 0.0318(4) Uani 1 1 d . . . . .
H13A H 0.2199 -0.0421 1.2126 0.038 Uiso 1 1 calc R U . . .
H13B H 0.0774 -0.0364 1.1703 0.038 Uiso 1 1 calc R U . . .
C14 C 0.16390(18) -0.27473(15) 1.12042(14) 0.0295(4) Uani 1 1 d . . . . .
H14 H 0.1137 -0.3150 1.0923 0.035 Uiso 1 1 calc R U . . .
C15 C 0.09205(18) -0.27436(17) 1.22300(15) 0.0344(4) Uani 1 1 d . . . . .
H15A H -0.0030 -0.2291 1.2094 0.041 Uiso 1 1 calc R U . . .
H15B H 0.0891 -0.3594 1.2755 0.041 Uiso 1 1 calc R U . . .
C16 C 0.39117(16) -0.15312(15) 1.10474(13) 0.0243(4) Uani 1 1 d . . . . .
H16A H 0.4405 -0.1534 1.0390 0.029 Uiso 1 1 calc R U . . .
H16B H 0.4406 -0.1137 1.1332 0.029 Uiso 1 1 calc R U . . .
C17 C 0.16848(18) -0.21370(16) 1.26656(14) 0.0317(4) Uani 1 1 d . . . . .
H17 H 0.1210 -0.2126 1.3334 0.038 Uiso 1 1 calc R U . . .
C18 C 0.31458(18) -0.28492(17) 1.28850(14) 0.0302(4) Uani 1 1 d . . . . .
H18A H 0.3644 -0.2466 1.3178 0.036 Uiso 1 1 calc R U . . .
H18B H 0.3132 -0.3702 1.3411 0.036 Uiso 1 1 calc R U . . .
C19 C 0.38689(17) -0.28460(15) 1.18559(13) 0.0260(4) Uani 1 1 d . . . . .
H19 H 0.4823 -0.3315 1.2002 0.031 Uiso 1 1 calc R U . . .
C20 C 0.31048(18) -0.34523(15) 1.14128(14) 0.0286(4) Uani 1 1 d . . . . .
H20A H 0.3571 -0.3453 1.0747 0.034 Uiso 1 1 calc R U . . .
H20B H 0.3099 -0.4312 1.1925 0.034 Uiso 1 1 calc R U . . .
C21 C 0.32732(18) -0.02444(16) 0.80590(14) 0.0298(4) Uani 1 1 d . . . . .
C22 C 0.2337(2) -0.0550(2) 0.76225(18) 0.0461(6) Uani 1 1 d . . . . .
H22 H 0.1502 -0.0002 0.7379 0.055 Uiso 1 1 calc R U . . .
C23 C 0.2630(3) -0.1666(3) 0.7544(2) 0.0709(9) Uani 1 1 d . . . . .
H23 H 0.1977 -0.1884 0.7264 0.085 Uiso 1 1 calc R U . . .
C24 C 0.3851(4) -0.2456(2) 0.7866(2) 0.0745(10) Uani 1 1 d . . . . .
H24 H 0.4042 -0.3213 0.7807 0.089 Uiso 1 1 calc R U . . .
C25 C 0.4786(3) -0.21440(19) 0.82715(17) 0.0592(8) Uani 1 1 d . . . . .
H25 H 0.5630 -0.2686 0.8492 0.071 Uiso 1 1 calc R U . . .
C26 C 0.4516(2) -0.10412(16) 0.83651(15) 0.0371(5) Uani 1 1 d . . . . .
H26 H 0.5181 -0.0830 0.8639 0.044 Uiso 1 1 calc R U . . .
C31 C 0.30948(17) 0.23085(16) 0.62027(14) 0.0264(4) Uani 1 1 d . . . . .
C32 C 0.21676(19) 0.32146(17) 0.54840(15) 0.0329(4) Uani 1 1 d . . . . .
H32 H 0.1413 0.3657 0.5728 0.039 Uiso 1 1 calc R U . . .
C33 C 0.2336(2) 0.34752(18) 0.44176(16) 0.0404(5) Uani 1 1 d . . . . .
H33 H 0.1694 0.4091 0.3937 0.049 Uiso 1 1 calc R U . . .
C34 C 0.3430(2) 0.28465(18) 0.40482(16) 0.0400(5) Uani 1 1 d . . . . .
H34 H 0.3548 0.3036 0.3315 0.048 Uiso 1 1 calc R U . . .
C35 C 0.4352(2) 0.19399(18) 0.47491(15) 0.0362(4) Uani 1 1 d . . . . .
H35 H 0.5101 0.1500 0.4498 0.043 Uiso 1 1 calc R U . . .
C36 C 0.41865(18) 0.16704(16) 0.58183(14) 0.0298(4) Uani 1 1 d . . . . .
H36 H 0.4825 0.1044 0.6295 0.036 Uiso 1 1 calc R U . . .
C41 C 0.24293(17) 0.43551(15) 0.70289(13) 0.0241(4) Uani 1 1 d . . . . .
C42 C 0.12511(19) 0.51646(16) 0.71037(15) 0.0314(4) Uani 1 1 d . . . . .
H42 H 0.0537 0.4863 0.7603 0.038 Uiso 1 1 calc R U . . .
C43 C 0.1116(2) 0.64036(17) 0.64555(17) 0.0423(5) Uani 1 1 d . . . . .
H43 H 0.0303 0.6946 0.6502 0.051 Uiso 1 1 calc R U . . .
C44 C 0.2156(3) 0.68537(18) 0.57433(16) 0.0476(6) Uani 1 1 d . . . . .
H44 H 0.2064 0.7706 0.5305 0.057 Uiso 1 1 calc R U . . .
C45 C 0.3334(2) 0.60633(18) 0.56663(15) 0.0404(5) Uani 1 1 d . . . . .
H45 H 0.4057 0.6375 0.5181 0.048 Uiso 1 1 calc R U . . .
C46 C 0.34618(19) 0.48205(17) 0.62945(14) 0.0305(4) Uani 1 1 d . . . . .
H46 H 0.4263 0.4279 0.6224 0.037 Uiso 1 1 calc R U . . .
C51 C 0.21498(17) 0.31074(15) 0.95203(13) 0.0245(4) Uani 1 1 d . . . . .
C52 C 0.28216(18) 0.40502(15) 0.93658(14) 0.0290(4) Uani 1 1 d . . . . .
H52 H 0.3479 0.4290 0.8796 0.035 Uiso 1 1 calc R U . . .
C53 C 0.2545(2) 0.46404(17) 1.00300(16) 0.0360(4) Uani 1 1 d . . . . .
H53 H 0.3007 0.5282 0.9912 0.043 Uiso 1 1 calc R U . . .
C54 C 0.1595(2) 0.42963(17) 1.08635(16) 0.0379(5) Uani 1 1 d . . . . .
H54 H 0.1414 0.4692 1.1325 0.046 Uiso 1 1 calc R U . . .
C55 C 0.09119(19) 0.33748(17) 1.10229(15) 0.0341(4) Uani 1 1 d . . . . .
H55 H 0.0246 0.3149 1.1588 0.041 Uiso 1 1 calc R U . . .
C56 C 0.11897(17) 0.27774(15) 1.03654(14) 0.0280(4) Uani 1 1 d . . . . .
H56 H 0.0723 0.2136 1.0490 0.034 Uiso 1 1 calc R U . . .
N1 N 0.24711(14) 0.04965(12) 1.01475(12) 0.0257(3) Uani 1 1 d . . . . .
O101 O 0.0000 0.0000 0.5000 0.0613(7) Uani 1 2 d S . P . .
C103 C 0.1411(5) 0.0411(4) 0.4779(4) 0.0514(15) Uani 0.546(7) 1 d . . P A 1
C104 C 0.0583(5) 0.0169(4) 0.4108(4) 0.0382(15) Uani 0.454(7) 1 d . . P A 2

loop_
_atom_site_aniso_label
_atom_site_aniso_U_11
_atom_site_aniso_U_22
_atom_site_aniso_U_33
_atom_site_aniso_U_23
_atom_site_aniso_U_13
_atom_site_aniso_U_12
C102 0.076(2) 0.0463(16) 0.119(3) -0.0299(17) -0.0253(19) -0.0059(14)
C1 0.0197(8) 0.0228(8) 0.0305(9) -0.0145(7) -0.0008(7) -0.0041(6)
C2 0.0210(8) 0.0271(9) 0.0311(9) -0.0171(8) 0.0014(7) -0.0050(6)
C3 0.0175(8) 0.0263(9) 0.0310(9) -0.0163(7) -0.0019(7) -0.0017(6)
C4 0.0184(8) 0.0248(8) 0.0282(9) -0.0140(7) -0.0015(6) -0.0027(6)
C5 0.0208(8) 0.0210(8) 0.0298(9) -0.0125(7) -0.0013(7) -0.0037(6)
C11 0.0246(8) 0.0197(8) 0.0273(9) -0.0103(7) -0.0006(7) -0.0044(6)
C12 0.0271(9) 0.0213(8) 0.0313(9) -0.0055(7) -0.0093(7) -0.0053(7)
C13 0.0317(9) 0.0276(9) 0.0365(10) -0.0162(8) 0.0069(8) -0.0057(7)
C14 0.0320(9) 0.0225(8) 0.0341(10) -0.0070(7) -0.0113(8) -0.0098(7)
C15 0.0251(9) 0.0298(10) 0.0401(11) -0.0060(8) -0.0007(8) -0.0080(7)
C16 0.0218(8) 0.0282(9) 0.0254(9) -0.0129(7) 0.0004(7) -0.0070(7)
C17 0.0328(10) 0.0329(10) 0.0289(10) -0.0140(8) 0.0098(8) -0.0094(8)
C18 0.0347(10) 0.0334(10) 0.0233(9) -0.0100(8) -0.0032(7) -0.0109(8)
C19 0.0216(8) 0.0260(9) 0.0279(9) -0.0101(7) -0.0055(7) 0.0001(6)
C20 0.0363(10) 0.0196(8) 0.0277(9) -0.0079(7) -0.0050(7) -0.0032(7)
C21 0.0354(10) 0.0264(9) 0.0319(10) -0.0173(8) 0.0130(8) -0.0120(7)
C22 0.0491(12) 0.0602(14) 0.0533(13) -0.0434(12) 0.0222(10) -0.0301(11)
C23 0.107(2) 0.083(2) 0.0667(17) -0.0623(16) 0.0523(16) -0.0711(19)
C24 0.138(3) 0.0346(13) 0.0594(17) -0.0350(13) 0.0555(18) -0.0360(16)
C25 0.103(2) 0.0239(10) 0.0348(12) -0.0120(9) 0.0262(13) -0.0001(12)
C26 0.0498(12) 0.0252(9) 0.0288(10) -0.0109(8) 0.0129(8) -0.0024(8)
C31 0.0267(9) 0.0282(9) 0.0293(9) -0.0161(7) -0.0015(7) -0.0060(7)
C32 0.0345(10) 0.0331(10) 0.0357(10) -0.0196(8) -0.0088(8) -0.0001(8)
C33 0.0514(12) 0.0371(11) 0.0366(11) -0.0172(9) -0.0152(9) -0.0040(9)
C34 0.0558(13) 0.0421(11) 0.0274(10) -0.0167(9) -0.0024(9) -0.0143(10)
C35 0.0389(11) 0.0399(11) 0.0347(11) -0.0215(9) 0.0085(8) -0.0103(8)
C36 0.0299(9) 0.0295(9) 0.0314(10) -0.0145(8) 0.0000(7) -0.0053(7)
C41 0.0273(9) 0.0236(8) 0.0250(9) -0.0124(7) -0.0048(7) -0.0046(7)
C42 0.0353(10) 0.0261(9) 0.0340(10) -0.0151(8) -0.0024(8) -0.0023(7)
C43 0.0586(13) 0.0250(10) 0.0431(12) -0.0179(9) -0.0114(10) 0.0055(9)
C44 0.0882(17) 0.0232(10) 0.0318(11) -0.0079(8) -0.0089(11) -0.0154(10)
C45 0.0615(14) 0.0404(11) 0.0237(10) -0.0105(9) 0.0002(9) -0.0255(10)
C46 0.0350(10) 0.0353(10) 0.0241(9) -0.0135(8) -0.0033(7) -0.0088(8)
C51 0.0273(9) 0.0204(8) 0.0261(9) -0.0113(7) -0.0038(7) 0.0001(6)
C52 0.0312(9) 0.0275(9) 0.0318(10) -0.0154(8) 0.0018(7) -0.0076(7)
C53 0.0432(11) 0.0309(10) 0.0432(12) -0.0231(9) 0.0008(9) -0.0106(8)
C54 0.0497(12) 0.0342(10) 0.0384(11) -0.0257(9) 0.0017(9) -0.0041(9)
C55 0.0372(10) 0.0327(10) 0.0317(10) -0.0163(8) 0.0050(8) -0.0032(8)
C56 0.0306(9) 0.0220(8) 0.0310(9) -0.0113(7) -0.0009(7) -0.0041(7)
N1 0.0266(7) 0.0205(7) 0.0308(8) -0.0116(6) -0.0012(6) -0.0042(6)
O101 0.0638(15) 0.0481(14) 0.086(2) -0.0373(14) -0.0374(15) 0.0020(11)
C103 0.064(3) 0.039(2) 0.057(3) -0.022(2) -0.023(2) -0.0058(19)
C104 0.046(3) 0.030(2) 0.037(3) -0.016(2) 0.004(2) -0.0057(19)

loop_
_atom_type_symbol
_atom_type_description
_atom_type_scat_dispersion_real
_atom_type_scat_dispersion_imag
_atom_type_scat_source
C C 0.0033 0.0016 'International Tables Vol C Tables 4.2.6.8 and 6.1.1.4'
H H 0.0000 0.0000 'International Tables Vol C Tables 4.2.6.8 and 6.1.1.4'
N N 0.0061 0.0033 'International Tables Vol C Tables 4.2.6.8 and 6.1.1.4'
O O 0.0106 0.0060 'International Tables Vol C Tables 4.2.6.8 and 6.1.1.4'

loop_
_geom_angle_atom_site_label_1
_geom_angle_atom_site_label_2
_geom_angle_atom_site_label_3
_geom_angle
_geom_angle_site_symmetry_1
N1 C1 C2 137.98(15) .
N1 C1 C5 116.63(14) .
C2 C1 C5 105.38(14) .
C3 C2 C21 124.21(15) .
C3 C2 C1 107.23(14) .
C21 C2 C1 128.55(15) .
C2 C3 C31 126.73(15) .
C2 C3 C4 110.24(15) .
C31 C3 C4 122.99(15) .
C5 C4 C41 127.26(15) .
C5 C4 C3 108.64(14) .
C41 C4 C3 124.10(14) .
C4 C5 C51 127.90(15) .
C4 C5 C1 108.45(14) .
C51 C5 C1 123.64(15) .
N1 C11 C12 116.53(14) .
N1 C11 C16 110.34(13) .
C12 C11 C16 109.67(13) .
N1 C11 C13 103.72(13) .
C12 C11 C13 108.14(14) .
C16 C11 C13 107.97(14) .
C11 C12 C14 109.60(14) .
C11 C12 H12A 109.7 .
C14 C12 H12A 109.7 .
C11 C12 H12B 109.7 .
C14 C12 H12B 109.7 .
H12A C12 H12B 108.2 .
C17 C13 C11 111.40(14) .
C17 C13 H13A 109.3 .
C11 C13 H13A 109.3 .
C17 C13 H13B 109.3 .
C11 C13 H13B 109.3 .
H13A C13 H13B 108.0 .
C15 C14 C20 109.86(14) .
C15 C14 C12 110.26(15) .
C20 C14 C12 108.76(14) .
C15 C14 H14 109.3 .
C20 C14 H14 109.3 .
C12 C14 H14 109.3 .
C17 C15 C14 109.61(14) .
C17 C15 H15A 109.7 .
C14 C15 H15A 109.7 .
C17 C15 H15B 109.7 .
C14 C15 H15B 109.7 .
H15A C15 H15B 108.2 .
C19 C16 C11 109.80(13) .
C19 C16 H16A 109.7 .
C11 C16 H16A 109.7 .
C19 C16 H16B 109.7 .
C11 C16 H16B 109.7 .
H16A C16 H16B 108.2 .
C15 C17 C13 108.85(16) .
C15 C17 C18 109.43(15) .
C13 C17 C18 109.27(14) .
C15 C17 H17 109.8 .
C13 C17 H17 109.8 .
C18 C17 H17 109.8 .
C19 C18 C17 109.39(14) .
C19 C18 H18A 109.8 .
C17 C18 H18A 109.8 .
C19 C18 H18B 109.8 .
C17 C18 H18B 109.8 .
H18A C18 H18B 108.2 .
C16 C19 C18 109.92(14) .
C16 C19 C20 109.57(13) .
C18 C19 C20 109.58(14) .
C16 C19 H19 109.3 .
C18 C19 H19 109.3 .
C20 C19 H19 109.3 .
C14 C20 C19 109.35(14) .
C14 C20 H20A 109.8 .
C19 C20 H20A 109.8 .
C14 C20 H20B 109.8 .
C19 C20 H20B 109.8 .
H20A C20 H20B 108.3 .
C22 C21 C26 118.86(18) .
C22 C21 C2 120.14(17) .
C26 C21 C2 120.98(17) .
C21 C22 C23 119.6(2) .
C21 C22 H22 120.2 .
C23 C22 H22 120.2 .
C24 C23 C22 120.9(3) .
C24 C23 H23 119.5 .
C22 C23 H23 119.5 .
C25 C24 C23 119.5(2) .
C25 C24 H24 120.3 .
C23 C24 H24 120.3 .
C24 C25 C26 120.7(3) .
C24 C25 H25 119.6 .
C26 C25 H25 119.6 .
C25 C26 C21 120.3(2) .
C25 C26 H26 119.8 .
C21 C26 H26 119.8 .
C32 C31 C36 118.20(16) .
C32 C31 C3 120.10(15) .
C36 C31 C3 121.71(16) .
C33 C32 C31 120.65(17) .
C33 C32 H32 119.7 .
C31 C32 H32 119.7 .
C34 C33 C32 120.46(19) .
C34 C33 H33 119.8 .
C32 C33 H33 119.8 .
C33 C34 C35 119.70(18) .
C33 C34 H34 120.1 .
C35 C34 H34 120.1 .
C34 C35 C36 120.18(18) .
C34 C35 H35 119.9 .
C36 C35 H35 119.9 .
C35 C36 C31 120.81(17) .
C35 C36 H36 119.6 .
C31 C36 H36 119.6 .
C46 C41 C42 118.64(16) .
C46 C41 C4 120.99(15) .
C42 C41 C4 120.37(15) .
C43 C42 C41 120.43(18) .
C43 C42 H42 119.8 .
C41 C42 H42 119.8 .
C44 C43 C42 120.29(19) .
C44 C43 H43 119.9 .
C42 C43 H43 119.9 .
C43 C44 C45 119.91(18) .
C43 C44 H44 120.0 .
C45 C44 H44 120.0 .
C46 C45 C44 120.07(19) .
C46 C45 H45 120.0 .
C44 C45 H45 120.0 .
C45 C46 C41 120.63(18) .
C45 C46 H46 119.7 .
C41 C46 H46 119.7 .
C56 C51 C52 117.97(15) .
C56 C51 C5 121.74(15) .
C52 C51 C5 120.28(15) .
C53 C52 C51 121.06(17) .
C53 C52 H52 119.5 .
C51 C52 H52 119.5 .
C54 C53 C52 120.03(17) .
C54 C53 H53 120.0 .
C52 C53 H53 120.0 .
C55 C54 C53 119.76(17) .
C55 C54 H54 120.1 .
C53 C54 H54 120.1 .
C54 C55 C56 120.47(17) .
C54 C55 H55 119.8 .
C56 C55 H55 119.8 .
C55 C56 C51 120.71(16) .
C55 C56 H56 119.6 .
C51 C56 H56 119.6 .
C1 N1 C11 133.90(14) .
C104 O101 C104 180.0 2_556
C103 O101 C103 180.0 2_556
C102 C103 O101 115.9(3) .
O101 C104 C102 118.1(4) .

loop_
_geom_bond_atom_site_label_1
_geom_bond_atom_site_label_2
_geom_bond_distance
_geom_bond_site_symmetry_2
C102 C103 1.294(6) .
C102 C104 1.560(6) .
C1 N1 1.276(2) .
C1 C2 1.505(2) .
C1 C5 1.507(2) .
C2 C3 1.355(2) .
C2 C21 1.487(2) .
C3 C31 1.481(2) .
C3 C4 1.496(2) .
C4 C5 1.348(2) .
C4 C41 1.480(2) .
C5 C51 1.480(2) .
C11 N1 1.466(2) .
C11 C12 1.536(2) .
C11 C16 1.539(2) .
C11 C13 1.539(2) .
C12 C14 1.539(2) .
C12 H12A 0.9900 .
C12 H12B 0.9900 .
C13 C17 1.528(2) .
C13 H13A 0.9900 .
C13 H13B 0.9900 .
C14 C15 1.526(3) .
C14 C20 1.530(2) .
C14 H14 1.0000 .
C15 C17 1.523(3) .
C15 H15A 0.9900 .
C15 H15B 0.9900 .
C16 C19 1.529(2) .
C16 H16A 0.9900 .
C16 H16B 0.9900 .
C17 C18 1.529(3) .
C17 H17 1.0000 .
C18 C19 1.529(2) .
C18 H18A 0.9900 .
C18 H18B 0.9900 .
C19 C20 1.530(2) .
C19 H19 1.0000 .
C20 H20A 0.9900 .
C20 H20B 0.9900 .
C21 C22 1.389(3) .
C21 C26 1.394(3) .
C22 C23 1.396(3) .
C22 H22 0.9500 .
C23 C24 1.377(5) .
C23 H23 0.9500 .
C24 C25 1.364(4) .
C24 H24 0.9500 .
C25 C26 1.390(3) .
C25 H25 0.9500 .
C26 H26 0.9500 .
C31 C32 1.395(2) .
C31 C36 1.395(2) .
C32 C33 1.385(3) .
C32 H32 0.9500 .
C33 C34 1.378(3) .
C33 H33 0.9500 .
C34 C35 1.381(3) .
C34 H34 0.9500 .
C35 C36 1.386(3) .
C35 H35 0.9500 .
C36 H36 0.9500 .
C41 C46 1.390(2) .
C41 C42 1.395(2) .
C42 C43 1.383(3) .
C42 H42 0.9500 .
C43 C44 1.376(3) .
C43 H43 0.9500 .
C44 C45 1.383(3) .
C44 H44 0.9500 .
C45 C46 1.383(3) .
C45 H45 0.9500 .
C46 H46 0.9500 .
C51 C56 1.397(2) .
C51 C52 1.398(2) .
C52 C53 1.386(3) .
C52 H52 0.9500 .
C53 C54 1.382(3) .
C53 H53 0.9500 .
C54 C55 1.381(3) .
C54 H54 0.9500 .
C55 C56 1.385(2) .
C55 H55 0.9500 .
C56 H56 0.9500 .
O101 C104 1.261(5) 2_556
O101 C104 1.261(5) .
O101 C103 1.561(5) 2_556
O101 C103 1.561(5) .
